data_2218868
loop_
_publ_author_name
'Mohd. Maidin, Siti Marina'
'Abdul Rahim, Aisyah Saad'
'Abdul Hamid, Shafida'
'Kia, Reza'
'Fun, Hoong-Kun'

_publ_section_title
;
 Ethyl 3-nitro-4-(propylamino)benzoate
;
_journal_coeditor_code AT2590
_journal_issue 8
_journal_name_full 'Acta Crystallographica Section E'
_journal_page_first o1501
_journal_page_last o1502
_journal_paper_doi 10.1107/S1600536808021314
_journal_volume 64
_journal_year 2008
_chemical_formula_iupac 'C12 H16 N2 O4'
_chemical_formula_moiety 'C12 H16 N2 O4'
_chemical_formula_sum 'C12 H16 N2 O4'
_chemical_formula_weight 252.27
_chemical_name_systematic
;
Ethyl 3-nitro-4-(propylamino)benzoate
;
_space_group_IT_number 2
_symmetry_cell_setting triclinic
_symmetry_space_group_name_Hall '-P 1'
_symmetry_space_group_name_H-M 'P -1'
_atom_sites_solution_hydrogens geom
_atom_sites_solution_primary direct
_atom_sites_solution_secondary difmap
_audit_creation_method SHELXL-97
_cell_angle_alpha 62.494(4)
_cell_angle_beta 81.055(4)
_cell_angle_gamma 83.494(4)
_cell_formula_units_Z 2
_cell_length_a 4.4914(4)
_cell_length_b 12.0828(9)
_cell_length_c 12.8763(9)
_cell_measurement_reflns_used 6896
_cell_measurement_temperature 100.00(10)
_cell_measurement_theta_max 32.98
_cell_measurement_theta_min 3.15
_cell_volume 611.57(9)
_computing_cell_refinement 'APEX2 (Bruker, 2005)'
_computing_data_collection 'APEX2 (Bruker, 2005)'
_computing_data_reduction 'SAINT (Bruker, 2005)'
_computing_molecular_graphics 'SHELXTL (Sheldrick, 2008)'
_computing_publication_material
;
SHELXTL (Sheldrick, 2008) and PLATON (Spek, 2003)
;
_computing_structure_refinement 'SHELXTL (Sheldrick, 2008)'
_computing_structure_solution 'SHELXTL (Sheldrick, 2008)'
_diffrn_ambient_temperature 100.00(10)
_diffrn_measured_fraction_theta_full 0.988
_diffrn_measured_fraction_theta_max 0.988
_diffrn_measurement_device_type
;
Bruker SMART APEXII CCD area-detector
;
_diffrn_measurement_method '\f and \w'
_diffrn_radiation_monochromator graphite
_diffrn_radiation_source 'fine-focus sealed tube'
_diffrn_radiation_type MoK\a
_diffrn_radiation_wavelength 0.71073
_diffrn_reflns_av_R_equivalents 0.0409
_diffrn_reflns_av_sigmaI/netI 0.0286
_diffrn_reflns_limit_h_max 5
_diffrn_reflns_limit_h_min -5
_diffrn_reflns_limit_k_max 14
_diffrn_reflns_limit_k_min -14
_diffrn_reflns_limit_l_max 15
_diffrn_reflns_limit_l_min -15
_diffrn_reflns_number 12286
_diffrn_reflns_theta_full 26.00
_diffrn_reflns_theta_max 26.00
_diffrn_reflns_theta_min 1.80
_diffrn_standards_number 0
_exptl_absorpt_coefficient_mu 0.104
_exptl_absorpt_correction_T_max 0.9739
_exptl_absorpt_correction_T_min 0.9490
_exptl_absorpt_correction_type multi-scan
_exptl_absorpt_process_details '(SADABS; Bruker, 2005)'
_exptl_crystal_colour yellow
_exptl_crystal_density_diffrn 1.370
_exptl_crystal_density_method 'not measured'
_exptl_crystal_description Needle
_exptl_crystal_F_000 268
_exptl_crystal_size_max 0.51
_exptl_crystal_size_mid 0.26
_exptl_crystal_size_min 0.26
_refine_diff_density_max 0.465
_refine_diff_density_min -0.330
_refine_ls_extinction_method none
_refine_ls_goodness_of_fit_ref 1.166
_refine_ls_hydrogen_treatment mixed
_refine_ls_matrix_type full
_refine_ls_number_parameters 169
_refine_ls_number_reflns 2372
_refine_ls_number_restraints 0
_refine_ls_restrained_S_all 1.166
_refine_ls_R_factor_all 0.0888
_refine_ls_R_factor_gt 0.0759
_refine_ls_shift/su_max 0.000
_refine_ls_shift/su_mean 0.000
_refine_ls_structure_factor_coef Fsqd
_refine_ls_weighting_details 'calc w=1/[\s^2^(Fo^2^)+(0.1098P)^2^+1.609P] where P=(Fo^2^+2Fc^2^)/3'
_refine_ls_weighting_scheme calc
_refine_ls_wR_factor_gt 0.2360
_refine_ls_wR_factor_ref 0.2518
_reflns_number_gt 1946
_reflns_number_total 2372
_reflns_threshold_expression I>2\s(I)
_cod_data_source_file at2590.cif
_cod_data_source_block I
_cod_original_cell_volume 611.57(8)
_cod_database_code 2218868
_cod_database_fobs_code 2218868

loop_
_symmetry_equiv_pos_as_xyz
'x, y, z'
'-x, -y, -z'

loop_
_atom_site_type_symbol
_atom_site_label
_atom_site_fract_x
_atom_site_fract_y
_atom_site_fract_z
_atom_site_U_iso_or_equiv
_atom_site_adp_type
_atom_site_calc_flag
_atom_site_refinement_flags
_atom_site_occupancy
O O1 0.2464(7) 0.4136(3) 0.5558(2) 0.0326(7) Uani d . 1
O O2 0.5971(6) 0.2725(2) 0.6301(2) 0.0316(7) Uani d . 1
O O3 0.8766(6) 0.1455(2) 1.0099(2) 0.0239(6) Uani d . 1
O O4 0.7178(6) 0.2578(2) 1.1092(2) 0.0272(6) Uani d . 1
N N1 0.0274(7) 0.5600(3) 0.6530(3) 0.0217(7) Uani d . 1
N N2 0.4117(7) 0.3535(3) 0.6346(3) 0.0228(7) Uani d . 1
C C1 0.3823(8) 0.3799(3) 0.7345(3) 0.0195(7) Uani d . 1
C C2 0.5528(8) 0.3013(3) 0.8258(3) 0.0200(7) Uani d . 1
H H2A 0.6775 0.2374 0.8192 0.024 Uiso calc R 1
C C3 0.5379(8) 0.3177(3) 0.9255(3) 0.0200(7) Uani d . 1
C C4 0.3490(8) 0.4159(3) 0.9327(3) 0.0210(7) Uani d . 1
H H4A 0.3358 0.4274 0.9999 0.025 Uiso calc R 1
C C5 0.1849(8) 0.4945(3) 0.8436(3) 0.0215(7) Uani d . 1
H H5A 0.0650 0.5589 0.8512 0.026 Uiso calc R 1
C C6 0.1917(8) 0.4809(3) 0.7389(3) 0.0203(7) Uani d . 1
C C7 -0.1636(8) 0.6655(3) 0.6552(3) 0.0223(7) Uani d . 1
H H7A -0.2755 0.6388 0.7330 0.027 Uiso calc R 1
H H7B -0.3086 0.6895 0.5991 0.027 Uiso calc R 1
C C8 0.0108(8) 0.7792(3) 0.6262(3) 0.0238(8) Uani d . 1
H H8A 0.1518 0.7572 0.6834 0.029 Uiso calc R 1
H H8B 0.1251 0.8065 0.5488 0.029 Uiso calc R 1
C C9 -0.2061(9) 0.8850(3) 0.6280(3) 0.0281(8) Uani d . 1
H H9A -0.0932 0.9532 0.6169 0.042 Uiso calc R 1
H H9B -0.3304 0.8557 0.7025 0.042 Uiso calc R 1
H H9C -0.3313 0.9126 0.5657 0.042 Uiso calc R 1
C C10 0.7166(8) 0.2397(3) 1.0240(3) 0.0212(7) Uani d . 1
C C11 1.0559(8) 0.0633(3) 1.1042(3) 0.0253(8) Uani d . 1
H H11A 1.1345 0.1115 1.1358 0.030 Uiso calc R 1
H H11B 1.2257 0.0261 1.0728 0.030 Uiso calc R 1
C C12 0.8678(9) -0.0386(3) 1.2015(3) 0.0292(8) Uani d . 1
H H12A 0.9926 -0.0943 1.2607 0.044 Uiso calc R 1
H H12B 0.7837 -0.0843 1.1696 0.044 Uiso calc R 1
H H12C 0.7077 -0.0020 1.2361 0.044 Uiso calc R 1
H H1N1 0.031(11) 0.547(4) 0.593(5) 0.038(13) Uiso d . 1

loop_
_atom_site_aniso_label
_atom_site_aniso_U_11
_atom_site_aniso_U_22
_atom_site_aniso_U_33
_atom_site_aniso_U_12
_atom_site_aniso_U_13
_atom_site_aniso_U_23
O1 0.0432(16) 0.0348(15) 0.0271(14) 0.0142(12) -0.0198(12) -0.0189(12)
O2 0.0420(16) 0.0317(14) 0.0240(14) 0.0155(12) -0.0099(11) -0.0171(11)
O3 0.0281(13) 0.0254(13) 0.0187(12) 0.0036(10) -0.0072(10) -0.0099(10)
O4 0.0372(15) 0.0284(13) 0.0185(12) 0.0009(11) -0.0075(10) -0.0120(11)
N1 0.0265(16) 0.0218(14) 0.0198(15) 0.0033(12) -0.0064(12) -0.0117(12)
N2 0.0290(16) 0.0206(14) 0.0189(14) 0.0030(12) -0.0069(12) -0.0087(12)
C1 0.0248(17) 0.0185(16) 0.0145(16) -0.0023(13) -0.0022(13) -0.0065(13)
C2 0.0232(17) 0.0182(15) 0.0186(16) -0.0010(13) -0.0024(13) -0.0084(13)
C3 0.0211(17) 0.0211(16) 0.0170(16) -0.0035(13) -0.0014(13) -0.0077(13)
C4 0.0275(18) 0.0212(16) 0.0143(15) -0.0045(13) -0.0003(13) -0.0080(13)
C5 0.0228(17) 0.0216(16) 0.0201(17) -0.0017(13) -0.0005(13) -0.0100(14)
C6 0.0200(16) 0.0200(16) 0.0199(17) -0.0032(13) -0.0015(13) -0.0080(13)
C7 0.0235(17) 0.0215(17) 0.0219(17) 0.0052(13) -0.0060(13) -0.0101(14)
C8 0.0248(18) 0.0235(17) 0.0215(17) 0.0016(14) -0.0030(13) -0.0094(14)
C9 0.033(2) 0.0240(18) 0.0261(19) 0.0008(15) -0.0019(15) -0.0112(15)
C10 0.0228(17) 0.0204(16) 0.0188(16) -0.0036(13) -0.0012(13) -0.0074(13)
C11 0.0249(18) 0.0290(18) 0.0208(17) 0.0048(14) -0.0080(14) -0.0101(15)
C12 0.034(2) 0.0262(18) 0.0247(19) 0.0051(15) -0.0066(15) -0.0101(15)

loop_
_atom_type_symbol
_atom_type_description
_atom_type_scat_dispersion_real
_atom_type_scat_dispersion_imag
_atom_type_scat_source
C C 0.0033 0.0016 'International Tables Vol C Tables 4.2.6.8 and 6.1.1.4'
H H 0.0000 0.0000 'International Tables Vol C Tables 4.2.6.8 and 6.1.1.4'
N N 0.0061 0.0033 'International Tables Vol C Tables 4.2.6.8 and 6.1.1.4'
O O 0.0106 0.0060 'International Tables Vol C Tables 4.2.6.8 and 6.1.1.4'

loop_
_geom_angle_atom_site_label_1
_geom_angle_atom_site_label_2
_geom_angle_atom_site_label_3
_geom_angle
C10 O3 C11 116.1(3)
C6 N1 C7 125.0(3)
C6 N1 H1N1 118(3)
C7 N1 H1N1 117(3)
O2 N2 O1 121.8(3)
O2 N2 C1 119.5(3)
O1 N2 C1 118.6(3)
C2 C1 C6 122.1(3)
C2 C1 N2 116.1(3)
C6 C1 N2 121.8(3)
C3 C2 C1 120.6(3)
C3 C2 H2A 119.7
C1 C2 H2A 119.7
C2 C3 C4 118.4(3)
C2 C3 C10 123.3(3)
C4 C3 C10 118.2(3)
C5 C4 C3 121.6(3)
C5 C4 H4A 119.2
C3 C4 H4A 119.2
C4 C5 C6 122.0(3)
C4 C5 H5A 119.0
C6 C5 H5A 119.0
N1 C6 C5 120.4(3)
N1 C6 C1 124.4(3)
C5 C6 C1 115.2(3)
N1 C7 C8 113.8(3)
N1 C7 H7A 108.8
C8 C7 H7A 108.8
N1 C7 H7B 108.8
C8 C7 H7B 108.8
H7A C7 H7B 107.7
C9 C8 C7 110.2(3)
C9 C8 H8A 109.6
C7 C8 H8A 109.6
C9 C8 H8B 109.6
C7 C8 H8B 109.6
H8A C8 H8B 108.1
C8 C9 H9A 109.5
C8 C9 H9B 109.5
H9A C9 H9B 109.5
C8 C9 H9C 109.5
H9A C9 H9C 109.5
H9B C9 H9C 109.5
O4 C10 O3 123.5(3)
O4 C10 C3 123.7(3)
O3 C10 C3 112.8(3)
O3 C11 C12 110.8(3)
O3 C11 H11A 109.5
C12 C11 H11A 109.5
O3 C11 H11B 109.5
C12 C11 H11B 109.5
H11A C11 H11B 108.1
C11 C12 H12A 109.5
C11 C12 H12B 109.5
H12A C12 H12B 109.5
C11 C12 H12C 109.5
H12A C12 H12C 109.5
H12B C12 H12C 109.5

loop_
_geom_bond_atom_site_label_1
_geom_bond_atom_site_label_2
_geom_bond_distance
O1 N2 1.241(4)
O2 N2 1.228(4)
O3 C10 1.345(4)
O3 C11 1.455(4)
O4 C10 1.214(4)
N1 C6 1.342(4)
N1 C7 1.462(4)
N1 H1N1 0.86(5)
N2 C1 1.445(4)
C1 C2 1.398(5)
C1 C6 1.428(5)
C2 C3 1.378(5)
C2 H2A 0.9300
C3 C4 1.409(5)
C3 C10 1.477(5)
C4 C5 1.364(5)
C4 H4A 0.9300
C5 C6 1.426(5)
C5 H5A 0.9300
C7 C8 1.524(5)
C7 H7A 0.9700
C7 H7B 0.9700
C8 C9 1.523(5)
C8 H8A 0.9700
C8 H8B 0.9700
C9 H9A 0.9600
C9 H9B 0.9600
C9 H9C 0.9600
C11 C12 1.511(5)
C11 H11A 0.9700
C11 H11B 0.9700
C12 H12A 0.9600
C12 H12B 0.9600
C12 H12C 0.9600

loop_
_geom_contact_atom_site_label_1
_geom_contact_atom_site_label_2
_geom_contact_distance
_geom_contact_site_symmetry_2
_geom_contact_publ_flag
O1 O1 2.914(5) 2_566 y
O1 O1 2.984(5) 2_666 y

loop_
_geom_hbond_atom_site_label_D
_geom_hbond_atom_site_label_H
_geom_hbond_atom_site_label_A
_geom_hbond_site_symmetry_A
_geom_hbond_distance_DH
_geom_hbond_distance_HA
_geom_hbond_distance_DA
_geom_hbond_angle_DHA
_geom_hbond_publ_flag
N1 H1N1 O1 . 0.85(5) 2.00(6) 2.633(5) 131(5) y
N1 H1N1 O1 2_566 0.85(5) 2.28(5) 2.998(4) 141(5) y
C2 H2A O2 . 0.93 2.35 2.674(4) 100 y

loop_
_geom_torsion_atom_site_label_1
_geom_torsion_atom_site_label_2
_geom_torsion_atom_site_label_3
_geom_torsion_atom_site_label_4
_geom_torsion
O2 N2 C1 C2 -5.7(5)
O1 N2 C1 C2 174.0(3)
O2 N2 C1 C6 173.9(3)
O1 N2 C1 C6 -6.5(5)
C6 C1 C2 C3 1.2(5)
N2 C1 C2 C3 -179.2(3)
C1 C2 C3 C4 -0.5(5)
C1 C2 C3 C10 -178.7(3)
C2 C3 C4 C5 -0.5(5)
C10 C3 C4 C5 177.8(3)
C3 C4 C5 C6 0.9(5)
C7 N1 C6 C5 1.2(5)
C7 N1 C6 C1 -178.6(3)
C4 C5 C6 N1 180.0(3)
C4 C5 C6 C1 -0.1(5)
C2 C1 C6 N1 178.9(3)
N2 C1 C6 N1 -0.5(5)
C2 C1 C6 C5 -0.9(5)
N2 C1 C6 C5 179.6(3)
C6 N1 C7 C8 78.2(4)
N1 C7 C8 C9 178.8(3)
C11 O3 C10 O4 0.3(5)
C11 O3 C10 C3 -179.2(3)
C2 C3 C10 O4 175.7(3)
C4 C3 C10 O4 -2.5(5)
C2 C3 C10 O3 -4.8(5)
C4 C3 C10 O3 177.0(3)
C10 O3 C11 C12 85.5(4)

loop_
_cod_related_entry_id
_cod_related_entry_database
_cod_related_entry_code
1 ChemSpider 17318137
